data_4125405
loop_
_publ_author_name
'Rudolf, Jeffrey D.'
'Dong, Liao-Bin'
'Manoogian, Karina'
'Shen, Ben'

_publ_section_title
;
 Biosynthetic Origin of the Ether Ring in Platensimycin.
;
_journal_issue 51
_journal_name_full 'Journal of the American Chemical Society'
_journal_page_first 16711
_journal_page_last 16721
_journal_paper_doi 10.1021/jacs.6b09818
_journal_volume 138
_journal_year 2016
_chemical_absolute_configuration syn
_chemical_formula_moiety 'C20 H32 O4, H2 O'
_chemical_formula_sum 'C20 H34 O5'
_chemical_formula_weight 354.47
_space_group_crystal_system monoclinic
_space_group_IT_number 4
_space_group_name_Hall 'P 2yb'
_space_group_name_H-M_alt 'P 1 21 1'
_symmetry_space_group_name_Hall 'P 2yb'
_symmetry_space_group_name_H-M 'P 1 21 1'
_atom_sites_solution_hydrogens mixed
_atom_sites_solution_primary direct
_audit_creation_date 2015-03-21
_audit_creation_method
;
Olex2 1.2
(compiled 2015.01.26 svn.r3151 for OlexSys, GUI svn.r4998)
;
_cell_angle_alpha 90
_cell_angle_beta 105.513(3)
_cell_angle_gamma 90
_cell_formula_units_Z 2
_cell_length_a 11.4951(8)
_cell_length_b 6.5903(5)
_cell_length_c 12.7868(9)
_cell_measurement_temperature 296.15
_cell_volume 933.39(12)
_computing_molecular_graphics 'Olex2 (Dolomanov et al., 2009)'
_computing_publication_material 'Olex2 (Dolomanov et al., 2009)'
_computing_structure_refinement 'ShelXL (Sheldrick, 2008)'
_computing_structure_solution 'ShelXS (Sheldrick, 2008)'
_diffrn_ambient_temperature 296.15
_diffrn_measured_fraction_theta_full 1.000
_diffrn_measured_fraction_theta_max 0.987
_diffrn_radiation_type MoK\a
_diffrn_radiation_wavelength 0.71073
_diffrn_reflns_av_R_equivalents 0.0262
_diffrn_reflns_av_unetI/netI 0.0365
_diffrn_reflns_Laue_measured_fraction_full 1.000
_diffrn_reflns_Laue_measured_fraction_max 0.987
_diffrn_reflns_limit_h_max 18
_diffrn_reflns_limit_h_min -18
_diffrn_reflns_limit_k_max 10
_diffrn_reflns_limit_k_min -10
_diffrn_reflns_limit_l_max 20
_diffrn_reflns_limit_l_min -20
_diffrn_reflns_number 19267
_diffrn_reflns_point_group_measured_fraction_full 0.999
_diffrn_reflns_point_group_measured_fraction_max 0.986
_diffrn_reflns_theta_full 26.000
_diffrn_reflns_theta_max 34.448
_diffrn_reflns_theta_min 1.653
_exptl_absorpt_coefficient_mu 0.089
_exptl_absorpt_correction_type integration
_exptl_crystal_colour 'clear light colourless'
_exptl_crystal_colour_lustre clear
_exptl_crystal_colour_modifier light
_exptl_crystal_colour_primary colourless
_exptl_crystal_density_diffrn 1.261
_exptl_crystal_description needle
_exptl_crystal_F_000 388
_exptl_crystal_size_max 150.0
_exptl_crystal_size_mid 50.0
_exptl_crystal_size_min 50.0
_refine_diff_density_max 0.338
_refine_diff_density_min -0.271
_refine_diff_density_rms 0.071
_refine_ls_abs_structure_details
;
 Refined as an inversion twin.
;
_refine_ls_abs_structure_Flack 0.3(8)
_refine_ls_extinction_method none
_refine_ls_goodness_of_fit_ref 1.062
_refine_ls_hydrogen_treatment mixed
_refine_ls_matrix_type full
_refine_ls_number_parameters 239
_refine_ls_number_reflns 7679
_refine_ls_number_restraints 1
_refine_ls_restrained_S_all 1.062
_refine_ls_R_factor_all 0.0548
_refine_ls_R_factor_gt 0.0473
_refine_ls_shift/su_max 0.001
_refine_ls_shift/su_mean 0.000
_refine_ls_structure_factor_coef Fsqd
_refine_ls_weighting_details 'w=1/[\s^2^(Fo^2^)+(0.0807P)^2^+0.0106P] where P=(Fo^2^+2Fc^2^)/3'
_refine_ls_weighting_scheme calc
_refine_ls_wR_factor_gt 0.1201
_refine_ls_wR_factor_ref 0.1266
_reflns_Friedel_coverage 0.865
_reflns_Friedel_fraction_full 0.999
_reflns_Friedel_fraction_max 0.986
_reflns_number_gt 6729
_reflns_number_total 7679
_reflns_threshold_expression 'I > 2\s(I)'
_cod_data_source_file ja6b09818_si_002.cif
_cod_data_source_block ma_0m
_cod_database_code 4125405
_shelxl_version_number 2013-4
_shelx_space_group_comment
;
The symmetry employed for this shelxl refinement is uniquely defined
by the following loop, which should always be used as a source of
symmetry information in preference to the above space-group names.
They are only intended as comments.
;
_olex2_refinement_description
;
1. Twinned data refinement
 Scales: 0.7(8) 0.3(8)
2. Fixed Uiso
 At 1.2 times of:
  All C(H) groups, All C(H,H) groups
 At 1.5 times of:
  All C(H,H,H) groups, All O(H) groups, All O(H,H) groups
3.a Free rotating group:
 O1S(H1SA,H1SB)
3.b Ternary CH refined with riding coordinates:
 C0AA(H0AA), C5(H5), C11(H11), C15(H15)
3.c Secondary CH2 refined with riding coordinates:
 C7(H7A,H7B), C12(H12A,H12B), C13(H13A,H13B), C14(H14A,H14B), C16(H16A,H16B),
 C18(H18A,H18B), C19(H19A,H19B), C20(H20A,H20B)
3.d Idealised Me refined as rotating group:
 C1(H1A,H1B,H1C), C9(H9A,H9B,H9C), C17(H17A,H17B,H17C)
3.e Idealised tetrahedral OH refined as rotating group:
 O2(H2), O3(H3)
;
_olex2_submission_original_sample_id Ma
_olex2_submission_special_instructions 'No special instructions were received'

loop_
_space_group_symop_operation_xyz
'x, y, z'
'-x, y+1/2, -z'

loop_
_atom_site_label
_atom_site_type_symbol
_atom_site_fract_x
_atom_site_fract_y
_atom_site_fract_z
_atom_site_U_iso_or_equiv
_atom_site_adp_type
_atom_site_occupancy
_atom_site_site_symmetry_order
_atom_site_calc_flag
_atom_site_refinement_flags_posn
O1 O -0.27265(13) -0.6182(3) -0.69977(12) 0.0468(4) Uani 1 1 d .
O2 O -0.36848(11) -0.6295(2) -0.57090(10) 0.0375(3) Uani 1 1 d .
H2 H -0.3190 -0.5418 -0.5438 0.056 Uiso 1 1 calc GR
O3 O -1.04703(10) -0.4589(2) -0.66867(9) 0.0325(3) Uani 1 1 d .
H3 H -1.1102 -0.5199 -0.6725 0.049 Uiso 1 1 calc GR
O4 O -0.77872(10) -0.85658(19) -0.55285(8) 0.0264(2) Uani 1 1 d .
C0AA C -0.56758(11) -0.8394(2) -0.73036(10) 0.0192(2) Uani 1 1 d .
H0AA H -0.6034 -0.9679 -0.7620 0.023 Uiso 1 1 calc R
C1 C -0.38056(15) -1.0488(3) -0.63773(14) 0.0317(3) Uani 1 1 d .
H1A H -0.3841 -1.0149 -0.5656 0.048 Uiso 1 1 calc GR
H1B H -0.2984 -1.0764 -0.6373 0.048 Uiso 1 1 calc GR
H1C H -0.4292 -1.1668 -0.6624 0.048 Uiso 1 1 calc GR
C2 C -0.42886(12) -0.8689(2) -0.71479(10) 0.0219(2) Uani 1 1 d .
C4 C -0.62616(12) -0.6769(2) -0.81713(10) 0.0196(2) Uani 1 1 d .
C5 C -0.76616(12) -0.6797(2) -0.83310(9) 0.0203(2) Uani 1 1 d .
H5 H -0.7931 -0.8101 -0.8681 0.024 Uiso 1 1 calc R
C6 C -0.81195(11) -0.6783(2) -0.72878(10) 0.0192(2) Uani 1 1 d .
C7 C -0.95224(12) -0.7089(2) -0.76251(11) 0.0253(3) Uani 1 1 d .
H7A H -0.9780 -0.7736 -0.8331 0.030 Uiso 1 1 calc R
H7B H -0.9765 -0.7935 -0.7099 0.030 Uiso 1 1 calc R
C8 C -1.00952(12) -0.4944(3) -0.76652(11) 0.0257(3) Uani 1 1 d .
C9 C -1.11792(15) -0.4570(4) -0.86446(14) 0.0390(4) Uani 1 1 d .
H9A H -1.1802 -0.5539 -0.8641 0.058 Uiso 1 1 calc GR
H9B H -1.0933 -0.4714 -0.9301 0.058 Uiso 1 1 calc GR
H9C H -1.1482 -0.3223 -0.8605 0.058 Uiso 1 1 calc GR
C10 C -0.34968(13) -0.6907(2) -0.66310(11) 0.0253(3) Uani 1 1 d .
C11 C -0.90198(13) -0.3507(2) -0.75677(12) 0.0257(3) Uani 1 1 d .
H11 H -0.9170 -0.2199 -0.7264 0.031 Uiso 1 1 calc R
C12 C -0.80134(12) -0.4665(2) -0.67588(10) 0.0219(2) Uani 1 1 d .
H12A H -0.8156 -0.4719 -0.6045 0.026 Uiso 1 1 calc R
H12B H -0.7229 -0.4064 -0.6701 0.026 Uiso 1 1 calc R
C13 C -0.86546(15) -0.3200(3) -0.86232(13) 0.0298(3) Uani 1 1 d .
H13A H -0.7954 -0.2318 -0.8479 0.036 Uiso 1 1 calc R
H13B H -0.9308 -0.2516 -0.9143 0.036 Uiso 1 1 calc R
C14 C -0.83571(14) -0.5175(3) -0.91365(11) 0.0279(3) Uani 1 1 d .
H14A H -0.7882 -0.4837 -0.9635 0.034 Uiso 1 1 calc R
H14B H -0.9107 -0.5771 -0.9559 0.034 Uiso 1 1 calc R
C15 C -0.74554(12) -0.8463(2) -0.65361(10) 0.0204(2) Uani 1 1 d .
H15 H -0.7656 -0.9764 -0.6912 0.024 Uiso 1 1 calc R
C16 C -0.60910(11) -0.8171(2) -0.62697(10) 0.0221(3) Uani 1 1 d .
H16A H -0.5690 -0.9175 -0.5741 0.027 Uiso 1 1 calc R
H16B H -0.5878 -0.6835 -0.5959 0.027 Uiso 1 1 calc R
C17 C -0.57142(13) -0.4647(2) -0.78816(12) 0.0248(3) Uani 1 1 d .
H17A H -0.5694 -0.4333 -0.7144 0.037 Uiso 1 1 calc GR
H17B H -0.6199 -0.3659 -0.8356 0.037 Uiso 1 1 calc GR
H17C H -0.4908 -0.4623 -0.7964 0.037 Uiso 1 1 calc GR
C18 C -0.60127(14) -0.7448(3) -0.92503(11) 0.0272(3) Uani 1 1 d .
H18A H -0.6427 -0.8720 -0.9479 0.033 Uiso 1 1 calc R
H18B H -0.6343 -0.6443 -0.9805 0.033 Uiso 1 1 calc R
C19 C -0.46682(16) -0.7724(3) -0.91637(12) 0.0315(3) Uani 1 1 d .
H19A H -0.4573 -0.8227 -0.9849 0.038 Uiso 1 1 calc R
H19B H -0.4264 -0.6420 -0.9021 0.038 Uiso 1 1 calc R
C20 C -0.40817(15) -0.9203(3) -0.82600(12) 0.0290(3) Uani 1 1 d .
H20A H -0.3220 -0.9233 -0.8186 0.035 Uiso 1 1 calc R
H20B H -0.4395 -1.0553 -0.8470 0.035 Uiso 1 1 calc R
O1S O -0.99539(17) -1.0583(3) -0.56012(13) 0.0559(5) Uani 1 1 d .
H1SA H -1.0121 -1.0630 -0.4994 0.084 Uiso 1 1 d G
H1SB H -1.0133 -1.1708 -0.5930 0.084 Uiso 1 1 d G
H4 H -0.846(2) -0.901(4) -0.5634(17) 0.028(5) Uiso 1 1 d .

loop_
_atom_site_aniso_label
_atom_site_aniso_U_11
_atom_site_aniso_U_22
_atom_site_aniso_U_33
_atom_site_aniso_U_23
_atom_site_aniso_U_13
_atom_site_aniso_U_12
O1 0.0375(7) 0.0664(10) 0.0426(7) -0.0151(7) 0.0213(6) -0.0291(7)
O2 0.0328(6) 0.0502(8) 0.0339(6) -0.0215(5) 0.0166(5) -0.0205(6)
O3 0.0216(5) 0.0451(7) 0.0318(5) 0.0010(5) 0.0091(4) -0.0060(5)
O4 0.0212(5) 0.0365(6) 0.0226(4) 0.0090(4) 0.0081(3) -0.0011(4)
C0AA 0.0189(5) 0.0208(5) 0.0177(4) -0.0013(4) 0.0044(4) -0.0050(4)
C1 0.0298(7) 0.0313(7) 0.0326(7) 0.0030(6) 0.0060(6) 0.0021(6)
C2 0.0210(5) 0.0248(6) 0.0209(5) -0.0047(4) 0.0074(4) -0.0037(5)
C4 0.0208(5) 0.0220(5) 0.0167(4) -0.0013(4) 0.0060(4) -0.0050(5)
C5 0.0216(5) 0.0221(5) 0.0157(4) 0.0001(4) 0.0025(4) -0.0059(5)
C6 0.0162(5) 0.0220(5) 0.0178(4) 0.0024(4) 0.0021(4) -0.0048(4)
C7 0.0180(5) 0.0295(7) 0.0260(5) 0.0037(5) 0.0016(4) -0.0079(5)
C8 0.0173(5) 0.0334(7) 0.0254(5) 0.0047(5) 0.0037(4) -0.0018(5)
C9 0.0231(7) 0.0568(11) 0.0328(7) 0.0111(8) 0.0002(5) 0.0031(7)
C10 0.0197(6) 0.0314(7) 0.0254(5) -0.0043(5) 0.0069(4) -0.0054(5)
C11 0.0223(6) 0.0253(6) 0.0305(6) 0.0045(5) 0.0086(5) -0.0018(5)
C12 0.0187(5) 0.0242(6) 0.0220(5) -0.0010(4) 0.0040(4) -0.0038(5)
C13 0.0275(7) 0.0299(7) 0.0325(6) 0.0112(6) 0.0088(5) 0.0004(6)
C14 0.0274(6) 0.0345(8) 0.0200(5) 0.0061(5) 0.0030(5) -0.0014(6)
C15 0.0195(5) 0.0229(5) 0.0191(5) 0.0037(4) 0.0056(4) -0.0038(5)
C16 0.0171(5) 0.0307(7) 0.0184(5) 0.0031(4) 0.0045(4) -0.0029(5)
C17 0.0243(6) 0.0224(6) 0.0300(6) -0.0015(5) 0.0114(5) -0.0076(5)
C18 0.0313(7) 0.0341(7) 0.0172(5) -0.0022(5) 0.0083(5) -0.0018(6)
C19 0.0359(8) 0.0393(8) 0.0233(6) -0.0044(5) 0.0150(5) -0.0009(7)
C20 0.0311(7) 0.0326(7) 0.0258(6) -0.0069(5) 0.0121(5) 0.0015(6)
O1S 0.0677(11) 0.0615(10) 0.0473(8) -0.0070(7) 0.0307(8) -0.0287(9)

loop_
_atom_type_symbol
_atom_type_description
_atom_type_scat_dispersion_real
_atom_type_scat_dispersion_imag
_atom_type_scat_source
C C 0.0033 0.0016 'International Tables Vol C Tables 4.2.6.8 and 6.1.1.4'
H H 0.0000 0.0000 'International Tables Vol C Tables 4.2.6.8 and 6.1.1.4'
O O 0.0106 0.0060 'International Tables Vol C Tables 4.2.6.8 and 6.1.1.4'

loop_
_geom_angle_atom_site_label_1
_geom_angle_atom_site_label_2
_geom_angle_atom_site_label_3
_geom_angle
C10 O2 H2 109.5
C8 O3 H3 109.5
C15 O4 H4 109.9(15)
C2 C0AA H0AA 104.2
C4 C0AA H0AA 104.2
C4 C0AA C2 114.03(11)
C16 C0AA H0AA 104.2
C16 C0AA C2 116.44(9)
C16 C0AA C4 111.98(11)
H1A C1 H1B 109.5
H1A C1 H1C 109.5
H1B C1 H1C 109.5
C2 C1 H1A 109.5
C2 C1 H1B 109.5
C2 C1 H1C 109.5
C1 C2 C0AA 110.86(12)
C10 C2 C0AA 115.42(12)
C10 C2 C1 104.09(11)
C10 C2 C20 110.36(12)
C20 C2 C0AA 108.26(10)
C20 C2 C1 107.56(13)
C0AA C4 C5 108.52(10)
C17 C4 C0AA 112.47(10)
C17 C4 C5 112.45(11)
C17 C4 C18 108.42(12)
C18 C4 C0AA 106.76(11)
C18 C4 C5 107.97(10)
C4 C5 H5 104.9
C6 C5 C4 117.28(9)
C6 C5 H5 104.9
C14 C5 C4 114.06(11)
C14 C5 H5 104.9
C14 C5 C6 109.40(12)
C5 C6 C7 108.77(9)
C12 C6 C5 112.06(10)
C12 C6 C7 101.07(11)
C15 C6 C5 107.89(11)
C15 C6 C7 112.58(11)
C15 C6 C12 114.32(10)
C6 C7 H7A 110.4
C6 C7 H7B 110.4
H7A C7 H7B 108.6
C8 C7 C6 106.74(11)
C8 C7 H7A 110.4
C8 C7 H7B 110.4
O3 C8 C7 109.89(12)
O3 C8 C9 108.38(13)
O3 C8 C11 104.45(12)
C9 C8 C7 114.71(14)
C9 C8 C11 115.36(14)
C11 C8 C7 103.49(11)
C8 C9 H9A 109.5
C8 C9 H9B 109.5
C8 C9 H9C 109.5
H9A C9 H9B 109.5
H9A C9 H9C 109.5
H9B C9 H9C 109.5
O1 C10 O2 122.68(14)
O1 C10 C2 123.51(14)
O2 C10 C2 113.72(12)
C8 C11 H11 110.6
C12 C11 C8 101.17(11)
C12 C11 H11 110.6
C13 C11 C8 114.51(12)
C13 C11 H11 110.6
C13 C11 C12 108.99(12)
C6 C12 H12A 111.5
C6 C12 H12B 111.5
C11 C12 C6 101.40(10)
C11 C12 H12A 111.5
C11 C12 H12B 111.5
H12A C12 H12B 109.3
C11 C13 H13A 108.7
C11 C13 H13B 108.7
C11 C13 C14 114.15(13)
H13A C13 H13B 107.6
C14 C13 H13A 108.7
C14 C13 H13B 108.7
C5 C14 H14A 108.3
C5 C14 H14B 108.3
C13 C14 C5 115.76(11)
C13 C14 H14A 108.3
C13 C14 H14B 108.3
H14A C14 H14B 107.4
O4 C15 C6 112.92(11)
O4 C15 H15 108.2
O4 C15 C16 107.98(10)
C6 C15 H15 108.2
C16 C15 C6 111.09(10)
C16 C15 H15 108.2
C0AA C16 H16A 109.8
C0AA C16 H16B 109.8
C15 C16 C0AA 109.58(10)
C15 C16 H16A 109.8
C15 C16 H16B 109.8
H16A C16 H16B 108.2
C4 C17 H17A 109.5
C4 C17 H17B 109.5
C4 C17 H17C 109.5
H17A C17 H17B 109.5
H17A C17 H17C 109.5
H17B C17 H17C 109.5
C4 C18 H18A 108.9
C4 C18 H18B 108.9
H18A C18 H18B 107.8
C19 C18 C4 113.18(11)
C19 C18 H18A 108.9
C19 C18 H18B 108.9
C18 C19 H19A 109.4
C18 C19 H19B 109.4
H19A C19 H19B 108.0
C20 C19 C18 111.35(13)
C20 C19 H19A 109.4
C20 C19 H19B 109.4
C2 C20 H20A 108.7
C2 C20 H20B 108.7
C19 C20 C2 114.38(13)
C19 C20 H20A 108.7
C19 C20 H20B 108.7
H20A C20 H20B 107.6
H1SA O1S H1SB 109.6

loop_
_geom_bond_atom_site_label_1
_geom_bond_atom_site_label_2
_geom_bond_distance
O1 C10 1.206(2)
O2 H2 0.8200
O2 C10 1.3175(18)
O3 H3 0.8200
O3 C8 1.4474(19)
O4 C15 1.4398(16)
O4 H4 0.80(2)
C0AA H0AA 0.9800
C0AA C2 1.5654(19)
C0AA C4 1.5592(18)
C0AA C16 1.5280(18)
C1 H1A 0.9600
C1 H1B 0.9600
C1 H1C 0.9600
C1 C2 1.547(2)
C2 C10 1.524(2)
C2 C20 1.5408(19)
C4 C5 1.5672(19)
C4 C17 1.5380(19)
C4 C18 1.5480(19)
C5 H5 0.9800
C5 C6 1.5595(18)
C5 C14 1.5499(19)
C6 C7 1.5668(18)
C6 C12 1.542(2)
C6 C15 1.5296(18)
C7 H7A 0.9700
C7 H7B 0.9700
C7 C8 1.554(2)
C8 C9 1.532(2)
C8 C11 1.535(2)
C9 H9A 0.9600
C9 H9B 0.9600
C9 H9C 0.9600
C11 H11 0.9800
C11 C12 1.5331(19)
C11 C13 1.530(2)
C12 H12A 0.9700
C12 H12B 0.9700
C13 H13A 0.9700
C13 H13B 0.9700
C13 C14 1.537(3)
C14 H14A 0.9700
C14 H14B 0.9700
C15 H15 0.9800
C15 C16 1.5254(18)
C16 H16A 0.9700
C16 H16B 0.9700
C17 H17A 0.9600
C17 H17B 0.9600
C17 H17C 0.9600
C18 H18A 0.9700
C18 H18B 0.9700
C18 C19 1.531(2)
C19 H19A 0.9700
C19 H19B 0.9700
C19 C20 1.525(2)
C20 H20A 0.9700
C20 H20B 0.9700
O1S H1SA 0.8497
O1S H1SB 0.8504

loop_
_geom_torsion_atom_site_label_1
_geom_torsion_atom_site_label_2
_geom_torsion_atom_site_label_3
_geom_torsion_atom_site_label_4
_geom_torsion
O3 C8 C11 C12 77.51(13)
O3 C8 C11 C13 -165.45(12)
O4 C15 C16 C0AA 170.99(11)
C0AA C2 C10 O1 -130.93(17)
C0AA C2 C10 O2 52.61(17)
C0AA C2 C20 C19 51.86(17)
C0AA C4 C5 C6 47.47(15)
C0AA C4 C5 C14 177.22(11)
C0AA C4 C18 C19 -56.79(16)
C1 C2 C10 O1 107.35(19)
C1 C2 C10 O2 -69.12(17)
C1 C2 C20 C19 171.72(13)
C2 C0AA C4 C5 174.05(10)
C2 C0AA C4 C17 -60.90(15)
C2 C0AA C4 C18 57.90(13)
C2 C0AA C16 C15 -165.05(12)
C4 C0AA C2 C1 -173.41(11)
C4 C0AA C2 C10 68.58(14)
C4 C0AA C2 C20 -55.65(15)
C4 C0AA C16 C15 61.23(14)
C4 C5 C6 C7 -173.02(12)
C4 C5 C6 C12 76.10(14)
C4 C5 C6 C15 -50.61(14)
C4 C5 C14 C13 -96.65(15)
C4 C18 C19 C20 55.53(18)
C5 C4 C18 C19 -173.31(13)
C5 C6 C7 C8 -97.70(13)
C5 C6 C12 C11 71.93(12)
C5 C6 C15 O4 178.69(10)
C5 C6 C15 C16 57.21(13)
C6 C5 C14 C13 36.93(16)
C6 C7 C8 O3 -100.62(12)
C6 C7 C8 C9 137.00(13)
C6 C7 C8 C11 10.46(14)
C6 C15 C16 C0AA -64.68(14)
C7 C6 C12 C11 -43.73(12)
C7 C6 C15 O4 -61.28(14)
C7 C6 C15 C16 177.24(11)
C7 C8 C11 C12 -37.52(13)
C7 C8 C11 C13 79.52(14)
C8 C11 C12 C6 51.41(13)
C8 C11 C13 C14 -56.31(17)
C9 C8 C11 C12 -163.64(14)
C9 C8 C11 C13 -46.6(2)
C10 C2 C20 C19 -75.34(16)
C11 C13 C14 C5 -38.76(18)
C12 C6 C7 C8 20.37(13)
C12 C6 C15 O4 53.31(15)
C12 C6 C15 C16 -68.17(14)
C12 C11 C13 C14 56.15(16)
C13 C11 C12 C6 -69.60(14)
C14 C5 C6 C7 55.08(14)
C14 C5 C6 C12 -55.80(13)
C14 C5 C6 C15 177.49(11)
C15 C6 C7 C8 142.77(11)
C15 C6 C12 C11 -164.92(11)
C16 C0AA C2 C1 53.80(16)
C16 C0AA C2 C10 -64.21(16)
C16 C0AA C2 C20 171.56(12)
C16 C0AA C4 C5 -51.07(13)
C16 C0AA C4 C17 73.98(14)
C16 C0AA C4 C18 -167.22(11)
C17 C4 C5 C6 -77.60(14)
C17 C4 C5 C14 52.15(14)
C17 C4 C18 C19 64.61(17)
C18 C4 C5 C6 162.83(12)
C18 C4 C5 C14 -67.42(14)
C18 C19 C20 C2 -52.90(18)
C20 C2 C10 O1 -7.8(2)
C20 C2 C10 O2 175.73(13)

loop_
_twin_individual_id
_twin_individual_mass_fraction_refined
1 0.7(8)
2 0.3(8)
